data_2229422
loop_
_publ_author_name
'Zhang, Yi'
'Wang, Bo'

_publ_section_title
;
 Adamantan-1-aminium <i>p</i>-toluenesulfonate
;
_journal_coeditor_code JH2261
_journal_issue 3
_journal_name_full 'Acta Crystallographica Section E'
_journal_page_first o543
_journal_paper_doi 10.1107/S1600536811003436
_journal_volume 67
_journal_year 2011
_chemical_formula_iupac 'C10 H18 N +, C7 H7 O3 S -'
_chemical_formula_moiety 'C10 H18 N +, C7 H7 O3 S -'
_chemical_formula_sum 'C17 H25 N O3 S'
_chemical_formula_weight 323.44
_chemical_name_systematic
;
Adamantan-1-aminium <i>p</i>-toluenesulfonate
;
_space_group_IT_number 2
_symmetry_cell_setting triclinic
_symmetry_space_group_name_Hall '-P 1'
_symmetry_space_group_name_H-M 'P -1'
_atom_sites_solution_hydrogens geom
_atom_sites_solution_primary direct
_atom_sites_solution_secondary difmap
_audit_creation_method SHELXL-97
_cell_angle_alpha 92.975(4)
_cell_angle_beta 94.034(5)
_cell_angle_gamma 96.408(5)
_cell_formula_units_Z 4
_cell_length_a 6.464(2)
_cell_length_b 11.589(4)
_cell_length_c 22.562(8)
_cell_measurement_reflns_used 2622
_cell_measurement_temperature 298(2)
_cell_measurement_theta_max 27.485
_cell_measurement_theta_min 3.04
_cell_volume 1672.4(10)
_computing_cell_refinement '<i>CrystalClear</i> (Rigaku, 2005)'
_computing_data_collection '<i>CrystalClear</i> (Rigaku, 2005)'
_computing_data_reduction '<i>CrystalClear</i> (Rigaku, 2005)'
_computing_molecular_graphics '<i>SHELXTL</i> (Sheldrick, 2008)'
_computing_publication_material '<i>SHELXTL</i> (Sheldrick, 2008)'
_computing_structure_refinement '<i>SHELXL97</i> (Sheldrick, 2008)'
_computing_structure_solution '<i>SHELXS97</i> (Sheldrick, 2008)'
_diffrn_ambient_temperature 298(2)
_diffrn_detector_area_resol_mean 13.6612
_diffrn_measured_fraction_theta_full 0.990
_diffrn_measured_fraction_theta_max 0.990
_diffrn_measurement_device_type 'Rigaku SCXmini'
_diffrn_measurement_method \w
_diffrn_radiation_monochromator graphite
_diffrn_radiation_source 'fine-focus sealed tube'
_diffrn_radiation_type MoK\a
_diffrn_radiation_wavelength 0.71073
_diffrn_reflns_av_R_equivalents 0.0411
_diffrn_reflns_av_sigmaI/netI 0.0555
_diffrn_reflns_limit_h_max 8
_diffrn_reflns_limit_h_min -8
_diffrn_reflns_limit_k_max 15
_diffrn_reflns_limit_k_min -15
_diffrn_reflns_limit_l_max 29
_diffrn_reflns_limit_l_min -29
_diffrn_reflns_number 18425
_diffrn_reflns_theta_full 27.48
_diffrn_reflns_theta_max 27.48
_diffrn_reflns_theta_min 3.16
_diffrn_standards_number 0
_exptl_absorpt_coefficient_mu 0.206
_exptl_absorpt_correction_T_max 0.960
_exptl_absorpt_correction_T_min 0.960
_exptl_absorpt_correction_type multi-scan
_exptl_absorpt_process_details '(CrystalClear; Rigaku, 2005)'
_exptl_crystal_colour colourless
_exptl_crystal_density_diffrn 1.285
_exptl_crystal_density_method 'not measured'
_exptl_crystal_description prism
_exptl_crystal_F_000 696
_exptl_crystal_size_max 0.20
_exptl_crystal_size_mid 0.20
_exptl_crystal_size_min 0.20
_refine_diff_density_max 0.453
_refine_diff_density_min -0.357
_refine_ls_extinction_method none
_refine_ls_goodness_of_fit_ref 1.055
_refine_ls_hydrogen_treatment mixed
_refine_ls_matrix_type full
_refine_ls_number_parameters 421
_refine_ls_number_reflns 7664
_refine_ls_number_restraints 6
_refine_ls_restrained_S_all 1.055
_refine_ls_R_factor_all 0.0846
_refine_ls_R_factor_gt 0.0606
_refine_ls_shift/su_max 0.000
_refine_ls_shift/su_mean 0.000
_refine_ls_structure_factor_coef Fsqd
_refine_ls_weighting_details 'calc w=1/[\s^2^(Fo^2^)+(0.0577P)^2^+0.5519P] where P=(Fo^2^+2Fc^2^)/3'
_refine_ls_weighting_scheme calc
_refine_ls_wR_factor_gt 0.1353
_refine_ls_wR_factor_ref 0.1485
_reflns_number_gt 5720
_reflns_number_total 7664
_reflns_threshold_expression I>2\s(I)
_cod_data_source_file jh2261.cif
_cod_data_source_block I
_cod_database_code 2229422
_cod_database_fobs_code 2229422

loop_
_symmetry_equiv_pos_as_xyz
'x, y, z'
'-x, -y, -z'

loop_
_atom_site_type_symbol
_atom_site_label
_atom_site_fract_x
_atom_site_fract_y
_atom_site_fract_z
_atom_site_U_iso_or_equiv
_atom_site_adp_type
_atom_site_calc_flag
_atom_site_refinement_flags
_atom_site_occupancy
_atom_site_disorder_assembly
_atom_site_disorder_group
S S1 0.77493(9) 0.69083(5) 0.55264(3) 0.03980(16) Uani d . 1 . .
S S2 0.74660(10) 0.63466(5) 0.92134(3) 0.04414(17) Uani d . 1 . .
O O1 0.6491(3) 0.69428(16) 0.60347(7) 0.0496(4) Uani d . 1 . .
O O2 0.7429(4) 0.57650(17) 0.52171(8) 0.0690(6) Uani d . 1 . .
O O3 0.9931(3) 0.73164(18) 0.56771(9) 0.0624(5) Uani d . 1 . .
O O4 0.6009(3) 0.53539(17) 0.90067(9) 0.0704(6) Uani d . 1 . .
O O5 0.6549(5) 0.72161(19) 0.95484(12) 0.1036(10) Uani d . 1 . .
O O6 0.9274(3) 0.5982(2) 0.95394(9) 0.0757(7) Uani d . 1 . .
N N1 0.6926(4) 0.34970(18) 0.97681(10) 0.0404(5) Uani d D 1 . .
H H1E 0.807(3) 0.369(2) 1.0008(10) 0.051(8) Uiso d D 1 . .
H H1D 0.584(4) 0.331(2) 0.9986(11) 0.065(9) Uiso d D 1 . .
H H1C 0.662(4) 0.408(2) 0.9545(11) 0.066(9) Uiso d D 1 . .
N N2 0.2620(3) 0.5509(2) 0.58768(10) 0.0406(5) Uani d D 1 . .
H H2C 0.390(3) 0.593(2) 0.5944(12) 0.057(8) Uiso d D 1 . .
H H2B 0.254(5) 0.503(2) 0.5550(11) 0.077(11) Uiso d D 1 . .
H H2A 0.172(4) 0.603(2) 0.5820(12) 0.060(9) Uiso d D 1 . .
C C1 -0.0056(4) 0.4160(2) 0.62903(11) 0.0451(6) Uani d . 1 . .
H H1A -0.0101 0.3636 0.5939 0.054 Uiso calc R 1 . .
H H1B -0.1082 0.4698 0.6221 0.054 Uiso calc R 1 . .
C C2 0.2118(3) 0.48292(19) 0.64076(9) 0.0323(5) Uani d . 1 . .
C C3 0.2180(4) 0.5664(2) 0.69513(11) 0.0478(6) Uani d . 1 . .
H H3A 0.1161 0.6208 0.6888 0.057 Uiso calc R 1 . .
H H3B 0.3552 0.6104 0.7019 0.057 Uiso calc R 1 . .
C C4 0.1690(5) 0.4966(2) 0.74942(11) 0.0540(7) Uani d . 1 . .
H H4A 0.1728 0.5500 0.7847 0.065 Uiso calc R 1 . .
C C5 -0.0484(4) 0.4300(3) 0.73803(12) 0.0543(7) Uani d . 1 . .
H H5A -0.0827 0.3868 0.7724 0.065 Uiso calc R 1 . .
H H5B -0.1507 0.4842 0.7318 0.065 Uiso calc R 1 . .
C C6 -0.0558(4) 0.3464(2) 0.68349(12) 0.0487(6) Uani d . 1 . .
H H6A -0.1957 0.3035 0.6766 0.058 Uiso calc R 1 . .
C C7 0.3731(4) 0.3978(2) 0.65023(11) 0.0455(6) Uani d . 1 . .
H H7A 0.5118 0.4401 0.6569 0.055 Uiso calc R 1 . .
H H7B 0.3703 0.3455 0.6151 0.055 Uiso calc R 1 . .
C C8 0.3228(4) 0.3284(2) 0.70416(12) 0.0505(7) Uani d . 1 . .
H H8A 0.4257 0.2734 0.7105 0.061 Uiso calc R 1 . .
C C9 0.1040(4) 0.2613(2) 0.69326(12) 0.0530(7) Uani d . 1 . .
H H9A 0.0989 0.2077 0.6586 0.064 Uiso calc R 1 . .
H H9B 0.0721 0.2165 0.7273 0.064 Uiso calc R 1 . .
C C10 0.3292(5) 0.4114(3) 0.75947(12) 0.0593(8) Uani d . 1 . .
H H10A 0.2984 0.3675 0.7939 0.071 Uiso calc R 1 . .
H H10B 0.4676 0.4536 0.7670 0.071 Uiso calc R 1 . .
C C11 0.7115(3) 0.24380(18) 0.93733(9) 0.0313(5) Uani d . 1 . .
C C12 0.5136(4) 0.2176(2) 0.89602(11) 0.0404(5) Uani d . 1 . .
H H12A 0.4953 0.2834 0.8721 0.049 Uiso calc R 1 . .
H H12B 0.3934 0.2042 0.9192 0.049 Uiso calc R 1 . .
C C13 0.9013(4) 0.2673(2) 0.90126(10) 0.0394(5) Uani d . 1 . .
H H13A 1.0267 0.2854 0.9278 0.047 Uiso calc R 1 . .
H H13B 0.8857 0.3331 0.8772 0.047 Uiso calc R 1 . .
C C14 0.7379(4) 0.14183(19) 0.97613(10) 0.0389(5) Uani d . 1 . .
H H14A 0.6193 0.1286 0.9999 0.047 Uiso calc R 1 . .
H H14B 0.8631 0.1591 1.0028 0.047 Uiso calc R 1 . .
C C15 0.7543(4) 0.0330(2) 0.93597(11) 0.0441(6) Uani d . 1 . .
H H15A 0.7712 -0.0331 0.9605 0.053 Uiso calc R 1 . .
C C16 0.5573(4) 0.0060(2) 0.89403(12) 0.0498(6) Uani d . 1 . .
H H16A 0.4366 -0.0086 0.9170 0.060 Uiso calc R 1 . .
H H16B 0.5672 -0.0633 0.8688 0.060 Uiso calc R 1 . .
C C17 0.5313(4) 0.1090(2) 0.85546(11) 0.0460(6) Uani d . 1 . .
H H17A 0.4046 0.0916 0.8286 0.055 Uiso calc R 1 . .
C C18 0.7210(4) 0.1309(3) 0.81899(11) 0.0539(7) Uani d . 1 . .
H H18A 0.7045 0.1956 0.7941 0.065 Uiso calc R 1 . .
H H18B 0.7328 0.0625 0.7933 0.065 Uiso calc R 1 . .
C C19 0.9435(4) 0.0554(2) 0.89951(13) 0.0514(7) Uani d . 1 . .
H H19A 0.9563 -0.0133 0.8742 0.062 Uiso calc R 1 . .
H H19B 1.0694 0.0716 0.9260 0.062 Uiso calc R 1 . .
C C20 0.9185(4) 0.1586(2) 0.86126(11) 0.0458(6) Uani d . 1 . .
H H20A 1.0402 0.1723 0.8379 0.055 Uiso calc R 1 . .
C C21 0.4410(6) 1.0064(3) 0.37104(14) 0.0785(10) Uani d . 1 . .
H H21A 0.2931 0.9859 0.3635 0.118 Uiso calc R 1 . .
H H21B 0.5080 0.9951 0.3349 0.118 Uiso calc R 1 . .
H H21C 0.4687 1.0866 0.3853 0.118 Uiso calc R 1 . .
C C22 0.5244(4) 0.9307(2) 0.41724(11) 0.0480(6) Uani d . 1 . .
C C23 0.7334(5) 0.9425(2) 0.43641(12) 0.0541(7) Uani d . 1 . .
H H23A 0.8241 0.9993 0.4209 0.065 Uiso calc R 1 . .
C C24 0.8118(4) 0.8718(2) 0.47826(11) 0.0463(6) Uani d . 1 . .
H H24A 0.9535 0.8811 0.4904 0.056 Uiso calc R 1 . .
C C25 0.6786(3) 0.7876(2) 0.50179(10) 0.0362(5) Uani d . 1 . .
C C26 0.4681(4) 0.7753(3) 0.48367(12) 0.0509(7) Uani d . 1 . .
H H26A 0.3768 0.7196 0.4997 0.061 Uiso calc R 1 . .
C C27 0.3941(4) 0.8462(3) 0.44176(12) 0.0525(7) Uani d . 1 . .
H H27A 0.2524 0.8369 0.4296 0.063 Uiso calc R 1 . .
C C28 1.0559(6) 0.8874(3) 0.70974(14) 0.0758(10) Uani d . 1 . .
H H28A 1.2028 0.9116 0.7170 0.114 Uiso calc R 1 . .
H H28B 0.9827 0.9546 0.7059 0.114 Uiso calc R 1 . .
H H28C 1.0310 0.8386 0.6737 0.114 Uiso calc R 1 . .
C C29 0.9792(4) 0.8206(2) 0.76101(11) 0.0474(6) Uani d . 1 . .
C C30 1.1150(4) 0.8022(2) 0.80870(11) 0.0460(6) Uani d . 1 . .
H H30A 1.2555 0.8302 0.8084 0.055 Uiso calc R 1 . .
C C31 1.0482(4) 0.7432(2) 0.85693(11) 0.0423(6) Uani d . 1 . .
H H31A 1.1430 0.7314 0.8883 0.051 Uiso calc R 1 . .
C C32 0.8394(4) 0.70212(19) 0.85811(10) 0.0361(5) Uani d . 1 . .
C C33 0.7015(4) 0.7182(2) 0.81016(11) 0.0479(6) Uani d . 1 . .
H H33A 0.5612 0.6897 0.8103 0.057 Uiso calc R 1 . .
C C34 0.7716(5) 0.7760(2) 0.76237(12) 0.0551(7) Uani d . 1 . .
H H34A 0.6778 0.7854 0.7303 0.066 Uiso calc R 1 . .

loop_
_atom_site_aniso_label
_atom_site_aniso_U_11
_atom_site_aniso_U_22
_atom_site_aniso_U_33
_atom_site_aniso_U_12
_atom_site_aniso_U_13
_atom_site_aniso_U_23
S1 0.0379(3) 0.0447(3) 0.0370(3) 0.0042(2) 0.0006(2) 0.0077(3)
S2 0.0530(4) 0.0326(3) 0.0478(4) 0.0037(3) 0.0118(3) 0.0035(3)
O1 0.0476(10) 0.0645(12) 0.0381(9) 0.0044(8) 0.0080(8) 0.0134(8)
O2 0.1153(18) 0.0447(11) 0.0475(11) 0.0191(11) -0.0045(11) 0.0012(9)
O3 0.0337(9) 0.0809(14) 0.0734(13) 0.0027(9) -0.0023(9) 0.0287(11)
O4 0.0761(14) 0.0513(12) 0.0760(14) -0.0211(10) -0.0186(11) 0.0233(10)
O5 0.163(3) 0.0508(13) 0.116(2) 0.0313(15) 0.1022(19) 0.0185(13)
O6 0.0668(14) 0.0986(17) 0.0568(12) -0.0103(12) -0.0185(11) 0.0335(12)
N1 0.0456(13) 0.0327(11) 0.0431(12) 0.0036(9) 0.0064(10) 0.0025(9)
N2 0.0378(12) 0.0466(13) 0.0380(11) 0.0032(10) 0.0046(9) 0.0095(10)
C1 0.0362(13) 0.0532(15) 0.0452(14) -0.0016(11) -0.0002(11) 0.0142(12)
C2 0.0287(10) 0.0378(12) 0.0310(11) 0.0037(9) 0.0027(9) 0.0072(9)
C3 0.0614(16) 0.0399(13) 0.0422(14) 0.0020(12) 0.0107(12) 0.0011(11)
C4 0.078(2) 0.0509(16) 0.0340(13) 0.0054(14) 0.0130(13) -0.0007(12)
C5 0.0557(16) 0.0606(17) 0.0534(16) 0.0161(13) 0.0258(13) 0.0188(14)
C6 0.0381(13) 0.0541(16) 0.0537(16) -0.0042(11) 0.0058(12) 0.0182(13)
C7 0.0385(13) 0.0559(16) 0.0464(14) 0.0162(11) 0.0094(11) 0.0115(12)
C8 0.0458(14) 0.0590(17) 0.0528(15) 0.0242(12) 0.0065(12) 0.0204(13)
C9 0.0717(19) 0.0403(14) 0.0479(15) 0.0025(13) 0.0110(14) 0.0108(12)
C10 0.0559(17) 0.080(2) 0.0396(14) -0.0022(15) -0.0075(13) 0.0171(14)
C11 0.0351(11) 0.0266(10) 0.0333(11) 0.0054(8) 0.0051(9) 0.0043(9)
C12 0.0346(12) 0.0394(13) 0.0485(14) 0.0088(10) -0.0002(10) 0.0082(11)
C13 0.0358(12) 0.0433(13) 0.0392(13) -0.0007(10) 0.0063(10) 0.0082(10)
C14 0.0436(13) 0.0361(12) 0.0382(12) 0.0061(10) 0.0050(10) 0.0087(10)
C15 0.0524(15) 0.0320(12) 0.0496(14) 0.0094(10) 0.0037(12) 0.0091(11)
C16 0.0497(15) 0.0355(13) 0.0623(17) -0.0018(11) 0.0060(13) -0.0019(12)
C17 0.0389(13) 0.0485(14) 0.0468(14) -0.0009(11) -0.0097(11) -0.0018(12)
C18 0.0636(17) 0.0579(17) 0.0390(14) 0.0056(13) 0.0024(13) -0.0025(12)
C19 0.0452(14) 0.0496(15) 0.0608(17) 0.0163(12) 0.0041(13) -0.0063(13)
C20 0.0395(13) 0.0551(15) 0.0438(14) 0.0054(11) 0.0142(11) -0.0021(12)
C21 0.097(3) 0.084(2) 0.063(2) 0.038(2) 0.0034(19) 0.0289(18)
C22 0.0590(16) 0.0494(15) 0.0385(13) 0.0179(12) 0.0036(12) 0.0059(11)
C23 0.0620(18) 0.0457(15) 0.0543(16) -0.0031(13) 0.0072(14) 0.0165(13)
C24 0.0389(13) 0.0460(14) 0.0526(15) -0.0018(11) 0.0024(11) 0.0069(12)
C25 0.0344(12) 0.0399(12) 0.0345(12) 0.0038(9) 0.0049(9) 0.0030(10)
C26 0.0361(13) 0.0649(17) 0.0526(16) 0.0009(12) 0.0050(12) 0.0204(13)
C27 0.0388(14) 0.0727(19) 0.0477(15) 0.0118(13) 0.0000(12) 0.0122(14)
C28 0.101(3) 0.072(2) 0.0554(18) 0.0016(19) 0.0131(18) 0.0179(17)
C29 0.0646(17) 0.0393(13) 0.0388(13) 0.0066(12) 0.0070(12) 0.0013(11)
C30 0.0437(14) 0.0483(15) 0.0456(14) 0.0022(11) 0.0079(11) -0.0009(12)
C31 0.0402(13) 0.0488(14) 0.0375(13) 0.0064(11) 0.0011(10) -0.0012(11)
C32 0.0403(12) 0.0305(11) 0.0371(12) 0.0058(9) 0.0023(10) -0.0037(9)
C33 0.0411(14) 0.0488(15) 0.0520(15) 0.0028(11) -0.0048(12) 0.0030(12)
C34 0.0592(17) 0.0576(17) 0.0460(15) 0.0035(13) -0.0117(13) 0.0078(13)

loop_
_atom_type_symbol
_atom_type_description
_atom_type_scat_dispersion_real
_atom_type_scat_dispersion_imag
_atom_type_scat_source
C C 0.0033 0.0016 'International Tables Vol C Tables 4.2.6.8 and 6.1.1.4'
H H 0.0000 0.0000 'International Tables Vol C Tables 4.2.6.8 and 6.1.1.4'
N N 0.0061 0.0033 'International Tables Vol C Tables 4.2.6.8 and 6.1.1.4'
O O 0.0106 0.0060 'International Tables Vol C Tables 4.2.6.8 and 6.1.1.4'
S S 0.1246 0.1234 'International Tables Vol C Tables 4.2.6.8 and 6.1.1.4'

loop_
_geom_angle_atom_site_label_1
_geom_angle_atom_site_label_2
_geom_angle_atom_site_label_3
_geom_angle_site_symmetry_1
_geom_angle_site_symmetry_3
_geom_angle
_geom_angle_publ_flag
O3 S1 O2 . . 113.03(14) ?
O3 S1 O1 . . 113.08(11) ?
O2 S1 O1 . . 110.73(13) ?
O3 S1 C25 . . 106.86(11) ?
O2 S1 C25 . . 105.94(11) ?
O1 S1 C25 . . 106.65(11) ?
O5 S2 O4 . . 113.53(17) ?
O5 S2 O6 . . 111.87(17) ?
O4 S2 O6 . . 110.51(13) ?
O5 S2 C32 . . 106.22(12) ?
O4 S2 C32 . . 107.86(12) ?
O6 S2 C32 . . 106.43(12) ?
C11 N1 H1E . . 111.5(18) ?
C11 N1 H1D . . 105.9(19) ?
H1E N1 H1D . . 109(3) ?
C11 N1 H1C . . 109.6(19) ?
H1E N1 H1C . . 112(3) ?
H1D N1 H1C . . 108(3) ?
C2 N2 H2C . . 110.1(17) ?
C2 N2 H2B . . 110(2) ?
H2C N2 H2B . . 112(3) ?
C2 N2 H2A . . 110.5(18) ?
H2C N2 H2A . . 106(2) ?
H2B N2 H2A . . 109(3) ?
C2 C1 C6 . . 108.78(19) ?
C2 C1 H1A . . 109.9 ?
C6 C1 H1A . . 109.9 ?
C2 C1 H1B . . 109.9 ?
C6 C1 H1B . . 109.9 ?
H1A C1 H1B . . 108.3 ?
N2 C2 C3 . . 109.12(19) ?
N2 C2 C7 . . 108.77(18) ?
C3 C2 C7 . . 110.1(2) ?
N2 C2 C1 . . 109.05(18) ?
C3 C2 C1 . . 110.0(2) ?
C7 C2 C1 . . 109.8(2) ?
C2 C3 C4 . . 109.0(2) ?
C2 C3 H3A . . 109.9 ?
C4 C3 H3A . . 109.9 ?
C2 C3 H3B . . 109.9 ?
C4 C3 H3B . . 109.9 ?
H3A C3 H3B . . 108.3 ?
C10 C4 C5 . . 109.6(2) ?
C10 C4 C3 . . 109.9(2) ?
C5 C4 C3 . . 108.8(2) ?
C10 C4 H4A . . 109.5 ?
C5 C4 H4A . . 109.5 ?
C3 C4 H4A . . 109.5 ?
C6 C5 C4 . . 110.0(2) ?
C6 C5 H5A . . 109.7 ?
C4 C5 H5A . . 109.7 ?
C6 C5 H5B . . 109.7 ?
C4 C5 H5B . . 109.7 ?
H5A C5 H5B . . 108.2 ?
C9 C6 C5 . . 109.7(2) ?
C9 C6 C1 . . 109.4(2) ?
C5 C6 C1 . . 109.2(2) ?
C9 C6 H6A . . 109.5 ?
C5 C6 H6A . . 109.5 ?
C1 C6 H6A . . 109.5 ?
C2 C7 C8 . . 109.01(19) ?
C2 C7 H7A . . 109.9 ?
C8 C7 H7A . . 109.9 ?
C2 C7 H7B . . 109.9 ?
C8 C7 H7B . . 109.9 ?
H7A C7 H7B . . 108.3 ?
C7 C8 C10 . . 109.6(2) ?
C7 C8 C9 . . 109.6(2) ?
C10 C8 C9 . . 109.2(2) ?
C7 C8 H8A . . 109.5 ?
C10 C8 H8A . . 109.5 ?
C9 C8 H8A . . 109.5 ?
C6 C9 C8 . . 109.5(2) ?
C6 C9 H9A . . 109.8 ?
C8 C9 H9A . . 109.8 ?
C6 C9 H9B . . 109.8 ?
C8 C9 H9B . . 109.8 ?
H9A C9 H9B . . 108.2 ?
C4 C10 C8 . . 109.3(2) ?
C4 C10 H10A . . 109.8 ?
C8 C10 H10A . . 109.8 ?
C4 C10 H10B . . 109.8 ?
C8 C10 H10B . . 109.8 ?
H10A C10 H10B . . 108.3 ?
N1 C11 C12 . . 108.65(18) ?
N1 C11 C14 . . 108.76(18) ?
C12 C11 C14 . . 109.98(18) ?
N1 C11 C13 . . 109.11(18) ?
C12 C11 C13 . . 110.30(18) ?
C14 C11 C13 . . 110.00(18) ?
C11 C12 C17 . . 109.03(18) ?
C11 C12 H12A . . 109.9 ?
C17 C12 H12A . . 109.9 ?
C11 C12 H12B . . 109.9 ?
C17 C12 H12B . . 109.9 ?
H12A C12 H12B . . 108.3 ?
C11 C13 C20 . . 108.48(19) ?
C11 C13 H13A . . 110.0 ?
C20 C13 H13A . . 110.0 ?
C11 C13 H13B . . 110.0 ?
C20 C13 H13B . . 110.0 ?
H13A C13 H13B . . 108.4 ?
C11 C14 C15 . . 108.98(18) ?
C11 C14 H14A . . 109.9 ?
C15 C14 H14A . . 109.9 ?
C11 C14 H14B . . 109.9 ?
C15 C14 H14B . . 109.9 ?
H14A C14 H14B . . 108.3 ?
C16 C15 C19 . . 109.4(2) ?
C16 C15 C14 . . 109.8(2) ?
C19 C15 C14 . . 108.9(2) ?
C16 C15 H15A . . 109.6 ?
C19 C15 H15A . . 109.6 ?
C14 C15 H15A . . 109.6 ?
C15 C16 C17 . . 109.6(2) ?
C15 C16 H16A . . 109.8 ?
C17 C16 H16A . . 109.8 ?
C15 C16 H16B . . 109.8 ?
C17 C16 H16B . . 109.8 ?
H16A C16 H16B . . 108.2 ?
C18 C17 C16 . . 109.5(2) ?
C18 C17 C12 . . 109.5(2) ?
C16 C17 C12 . . 109.1(2) ?
C18 C17 H17A . . 109.6 ?
C16 C17 H17A . . 109.6 ?
C12 C17 H17A . . 109.6 ?
C17 C18 C20 . . 109.3(2) ?
C17 C18 H18A . . 109.8 ?
C20 C18 H18A . . 109.8 ?
C17 C18 H18B . . 109.8 ?
C20 C18 H18B . . 109.8 ?
H18A C18 H18B . . 108.3 ?
C15 C19 C20 . . 109.8(2) ?
C15 C19 H19A . . 109.7 ?
C20 C19 H19A . . 109.7 ?
C15 C19 H19B . . 109.7 ?
C20 C19 H19B . . 109.7 ?
H19A C19 H19B . . 108.2 ?
C19 C20 C13 . . 109.7(2) ?
C19 C20 C18 . . 109.1(2) ?
C13 C20 C18 . . 109.9(2) ?
C19 C20 H20A . . 109.4 ?
C13 C20 H20A . . 109.4 ?
C18 C20 H20A . . 109.4 ?
C22 C21 H21A . . 109.5 ?
C22 C21 H21B . . 109.5 ?
H21A C21 H21B . . 109.5 ?
C22 C21 H21C . . 109.5 ?
H21A C21 H21C . . 109.5 ?
H21B C21 H21C . . 109.5 ?
C23 C22 C27 . . 117.6(2) ?
C23 C22 C21 . . 121.3(3) ?
C27 C22 C21 . . 121.1(3) ?
C22 C23 C24 . . 121.6(2) ?
C22 C23 H23A . . 119.2 ?
C24 C23 H23A . . 119.2 ?
C25 C24 C23 . . 119.7(2) ?
C25 C24 H24A . . 120.1 ?
C23 C24 H24A . . 120.1 ?
C24 C25 C26 . . 119.5(2) ?
C24 C25 S1 . . 121.00(18) ?
C26 C25 S1 . . 119.45(18) ?
C27 C26 C25 . . 119.7(2) ?
C27 C26 H26A . . 120.1 ?
C25 C26 H26A . . 120.1 ?
C26 C27 C22 . . 121.9(2) ?
C26 C27 H27A . . 119.1 ?
C22 C27 H27A . . 119.1 ?
C29 C28 H28A . . 109.5 ?
C29 C28 H28B . . 109.5 ?
H28A C28 H28B . . 109.5 ?
C29 C28 H28C . . 109.5 ?
H28A C28 H28C . . 109.5 ?
H28B C28 H28C . . 109.5 ?
C30 C29 C34 . . 117.6(2) ?
C30 C29 C28 . . 120.6(3) ?
C34 C29 C28 . . 121.7(3) ?
C29 C30 C31 . . 121.9(2) ?
C29 C30 H30A . . 119.1 ?
C31 C30 H30A . . 119.1 ?
C32 C31 C30 . . 119.6(2) ?
C32 C31 H31A . . 120.2 ?
C30 C31 H31A . . 120.2 ?
C31 C32 C33 . . 119.3(2) ?
C31 C32 S2 . . 120.51(18) ?
C33 C32 S2 . . 120.14(19) ?
C34 C33 C32 . . 120.2(2) ?
C34 C33 H33A . . 119.9 ?
C32 C33 H33A . . 119.9 ?
C33 C34 C29 . . 121.4(2) ?
C33 C34 H34A . . 119.3 ?
C29 C34 H34A . . 119.3 ?

loop_
_geom_bond_atom_site_label_1
_geom_bond_atom_site_label_2
_geom_bond_site_symmetry_2
_geom_bond_distance
_geom_bond_publ_flag
S1 O3 . 1.4474(19) ?
S1 O2 . 1.452(2) ?
S1 O1 . 1.4535(18) ?
S1 C25 . 1.775(2) ?
S2 O5 . 1.434(2) ?
S2 O4 . 1.438(2) ?
S2 O6 . 1.451(2) ?
S2 C32 . 1.771(2) ?
N1 C11 . 1.500(3) ?
N1 H1E . 0.886(17) ?
N1 H1D . 0.897(17) ?
N1 H1C . 0.894(17) ?
N2 C2 . 1.502(3) ?
N2 H2C . 0.908(17) ?
N2 H2B . 0.894(18) ?
N2 H2A . 0.894(17) ?
C1 C2 . 1.526(3) ?
C1 C6 . 1.538(3) ?
C1 H1A . 0.9700 ?
C1 H1B . 0.9700 ?
C2 C3 . 1.518(3) ?
C2 C7 . 1.525(3) ?
C3 C4 . 1.535(3) ?
C3 H3A . 0.9700 ?
C3 H3B . 0.9700 ?
C4 C10 . 1.523(4) ?
C4 C5 . 1.525(4) ?
C4 H4A . 0.9800 ?
C5 C6 . 1.520(4) ?
C5 H5A . 0.9700 ?
C5 H5B . 0.9700 ?
C6 C9 . 1.519(4) ?
C6 H6A . 0.9800 ?
C7 C8 . 1.528(3) ?
C7 H7A . 0.9700 ?
C7 H7B . 0.9700 ?
C8 C10 . 1.531(4) ?
C8 C9 . 1.533(4) ?
C8 H8A . 0.9800 ?
C9 H9A . 0.9700 ?
C9 H9B . 0.9700 ?
C10 H10A . 0.9700 ?
C10 H10B . 0.9700 ?
C11 C12 . 1.521(3) ?
C11 C14 . 1.524(3) ?
C11 C13 . 1.527(3) ?
C12 C17 . 1.537(3) ?
C12 H12A . 0.9700 ?
C12 H12B . 0.9700 ?
C13 C20 . 1.530(3) ?
C13 H13A . 0.9700 ?
C13 H13B . 0.9700 ?
C14 C15 . 1.532(3) ?
C14 H14A . 0.9700 ?
C14 H14B . 0.9700 ?
C15 C16 . 1.525(4) ?
C15 C19 . 1.527(4) ?
C15 H15A . 0.9800 ?
C16 C17 . 1.530(4) ?
C16 H16A . 0.9700 ?
C16 H16B . 0.9700 ?
C17 C18 . 1.530(4) ?
C17 H17A . 0.9800 ?
C18 C20 . 1.532(4) ?
C18 H18A . 0.9700 ?
C18 H18B . 0.9700 ?
C19 C20 . 1.527(4) ?
C19 H19A . 0.9700 ?
C19 H19B . 0.9700 ?
C20 H20A . 0.9800 ?
C21 C22 . 1.507(4) ?
C21 H21A . 0.9600 ?
C21 H21B . 0.9600 ?
C21 H21C . 0.9600 ?
C22 C23 . 1.379(4) ?
C22 C27 . 1.383(4) ?
C23 C24 . 1.388(4) ?
C23 H23A . 0.9300 ?
C24 C25 . 1.381(3) ?
C24 H24A . 0.9300 ?
C25 C26 . 1.382(3) ?
C26 C27 . 1.379(4) ?
C26 H26A . 0.9300 ?
C27 H27A . 0.9300 ?
C28 C29 . 1.507(4) ?
C28 H28A . 0.9600 ?
C28 H28B . 0.9600 ?
C28 H28C . 0.9600 ?
C29 C30 . 1.381(4) ?
C29 C34 . 1.386(4) ?
C30 C31 . 1.384(3) ?
C30 H30A . 0.9300 ?
C31 C32 . 1.382(3) ?
C31 H31A . 0.9300 ?
C32 C33 . 1.386(3) ?
C33 C34 . 1.376(4) ?
C33 H33A . 0.9300 ?
C34 H34A . 0.9300 ?

loop_
_geom_hbond_atom_site_label_D
_geom_hbond_atom_site_label_H
_geom_hbond_atom_site_label_A
_geom_hbond_site_symmetry_A
_geom_hbond_distance_DH
_geom_hbond_distance_HA
_geom_hbond_distance_DA
_geom_hbond_angle_DHA
N1 H1C O4 . 0.894(17) 2.016(18) 2.908(3) 177(3)
N1 H1D O5 2_667 0.897(17) 1.988(18) 2.883(3) 177(3)
N1 H1E O6 2_767 0.886(17) 1.924(18) 2.806(3) 173(3)
N2 H2C O1 . 0.908(17) 1.930(18) 2.834(3) 174(3)
N2 H2B O2 2_666 0.894(18) 1.921(19) 2.806(3) 170(3)
N2 H2A O3 1_455 0.894(17) 2.009(18) 2.901(3) 175(3)
C4 H4A Cg10 1_455 0.98 3.1750 3.878(3) 130
C7 H7B Cg9 2_666 0.97 2.8691 3.801(3) 161
C19 H19B Cg10 1_545 0.97 2.9088 3.861(3) 167

loop_
_geom_torsion_atom_site_label_1
_geom_torsion_atom_site_label_2
_geom_torsion_atom_site_label_3
_geom_torsion_atom_site_label_4
_geom_torsion_site_symmetry_1
_geom_torsion_site_symmetry_2
_geom_torsion_site_symmetry_3
_geom_torsion_site_symmetry_4
_geom_torsion
_geom_torsion_publ_flag
C6 C1 C2 N2 . . . . 179.9(2) ?
C6 C1 C2 C3 . . . . -60.5(3) ?
C6 C1 C2 C7 . . . . 60.8(3) ?
N2 C2 C3 C4 . . . . -179.4(2) ?
C7 C2 C3 C4 . . . . -60.1(3) ?
C1 C2 C3 C4 . . . . 61.0(3) ?
C2 C3 C4 C10 . . . . 59.7(3) ?
C2 C3 C4 C5 . . . . -60.4(3) ?
C10 C4 C5 C6 . . . . -59.5(3) ?
C3 C4 C5 C6 . . . . 60.7(3) ?
C4 C5 C6 C9 . . . . 59.4(3) ?
C4 C5 C6 C1 . . . . -60.5(3) ?
C2 C1 C6 C9 . . . . -60.4(3) ?
C2 C1 C6 C5 . . . . 59.7(3) ?
N2 C2 C7 C8 . . . . -180.0(2) ?
C3 C2 C7 C8 . . . . 60.5(3) ?
C1 C2 C7 C8 . . . . -60.7(3) ?
C2 C7 C8 C10 . . . . -60.0(3) ?
C2 C7 C8 C9 . . . . 59.8(3) ?
C5 C6 C9 C8 . . . . -59.7(3) ?
C1 C6 C9 C8 . . . . 60.1(3) ?
C7 C8 C9 C6 . . . . -60.0(3) ?
C10 C8 C9 C6 . . . . 60.1(3) ?
C5 C4 C10 C8 . . . . 59.9(3) ?
C3 C4 C10 C8 . . . . -59.7(3) ?
C7 C8 C10 C4 . . . . 59.9(3) ?
C9 C8 C10 C4 . . . . -60.1(3) ?
N1 C11 C12 C17 . . . . -179.86(19) ?
C14 C11 C12 C17 . . . . -60.9(2) ?
C13 C11 C12 C17 . . . . 60.6(2) ?
N1 C11 C13 C20 . . . . 179.99(19) ?
C12 C11 C13 C20 . . . . -60.7(2) ?
C14 C11 C13 C20 . . . . 60.8(2) ?
N1 C11 C14 C15 . . . . 179.24(19) ?
C12 C11 C14 C15 . . . . 60.4(2) ?
C13 C11 C14 C15 . . . . -61.3(2) ?
C11 C14 C15 C16 . . . . -59.6(3) ?
C11 C14 C15 C19 . . . . 60.2(2) ?
C19 C15 C16 C17 . . . . -59.6(3) ?
C14 C15 C16 C17 . . . . 59.9(3) ?
C15 C16 C17 C18 . . . . 59.9(3) ?
C15 C16 C17 C12 . . . . -60.0(3) ?
C11 C12 C17 C18 . . . . -59.6(3) ?
C11 C12 C17 C16 . . . . 60.3(2) ?
C16 C17 C18 C20 . . . . -60.1(3) ?
C12 C17 C18 C20 . . . . 59.5(3) ?
C16 C15 C19 C20 . . . . 60.1(3) ?
C14 C15 C19 C20 . . . . -59.9(3) ?
C15 C19 C20 C13 . . . . 60.2(3) ?
C15 C19 C20 C18 . . . . -60.3(3) ?
C11 C13 C20 C19 . . . . -59.8(2) ?
C11 C13 C20 C18 . . . . 60.2(3) ?
C17 C18 C20 C19 . . . . 60.1(3) ?
C17 C18 C20 C13 . . . . -60.2(3) ?
C27 C22 C23 C24 . . . . 0.7(4) ?
C21 C22 C23 C24 . . . . -179.0(3) ?
C22 C23 C24 C25 . . . . -0.3(4) ?
C23 C24 C25 C26 . . . . -0.5(4) ?
C23 C24 C25 S1 . . . . 176.9(2) ?
O3 S1 C25 C24 . . . . 8.2(2) ?
O2 S1 C25 C24 . . . . -112.6(2) ?
O1 S1 C25 C24 . . . . 129.4(2) ?
O3 S1 C25 C26 . . . . -174.4(2) ?
O2 S1 C25 C26 . . . . 64.8(2) ?
O1 S1 C25 C26 . . . . -53.2(2) ?
C24 C25 C26 C27 . . . . 0.9(4) ?
S1 C25 C26 C27 . . . . -176.5(2) ?
C25 C26 C27 C22 . . . . -0.5(4) ?
C23 C22 C27 C26 . . . . -0.3(4) ?
C21 C22 C27 C26 . . . . 179.4(3) ?
C34 C29 C30 C31 . . . . -1.1(4) ?
C28 C29 C30 C31 . . . . 178.7(3) ?
C29 C30 C31 C32 . . . . -0.6(4) ?
C30 C31 C32 C33 . . . . 1.6(4) ?
C30 C31 C32 S2 . . . . -175.92(18) ?
O5 S2 C32 C31 . . . . 99.4(2) ?
O4 S2 C32 C31 . . . . -138.5(2) ?
O6 S2 C32 C31 . . . . -19.9(2) ?
O5 S2 C32 C33 . . . . -78.1(2) ?
O4 S2 C32 C33 . . . . 44.0(2) ?
O6 S2 C32 C33 . . . . 162.6(2) ?
C31 C32 C33 C34 . . . . -1.0(4) ?
S2 C32 C33 C34 . . . . 176.6(2) ?
C32 C33 C34 C29 . . . . -0.7(4) ?
C30 C29 C34 C33 . . . . 1.7(4) ?
C28 C29 C34 C33 . . . . -178.0(3) ?
